data_4305573
loop_
_publ_author_name
'Mihail Atanasov'
'Christoph Busche'
'Peter Comba'
'Fadi El Hallak'
'Bodo Martin'
'Gopalan Rajaraman'
'Joris van Slageren'
'Hubert Wadepohl'

_publ_section_title
;
Trinuclear {M1}CN{M2}2 Complexes (M1= CrIII, FeIII, CoIII; M2= CuII, NiII,
MnII). Are Single Molecule Magnets Predictable?
;
_journal_name_full 'Inorganic Chemistry'
_journal_page_first 8112
_journal_page_last 8125
_journal_paper_doi 10.1021/ic800556c
_journal_volume 47
_journal_year 2008
_chemical_formula_sum 'C62 H64 Cl Cu2 Fe N16 O17'
_chemical_formula_weight 1523.67
_space_group_IT_number 2
_symmetry_cell_setting triclinic
_symmetry_Int_Tables_number 2
_symmetry_space_group_name_Hall '-P 1'
_symmetry_space_group_name_H-M 'P -1'
_atom_sites_solution_hydrogens geom
_atom_sites_solution_primary direct
_atom_sites_solution_secondary difmap
_audit_block_code co_cb7
_audit_creation_method SHELXL-97
_cell_angle_alpha 75.231(19)
_cell_angle_beta 78.890(19)
_cell_angle_gamma 84.154(14)
_cell_formula_units_Z 2
_cell_length_a 11.090(3)
_cell_length_b 17.919(3)
_cell_length_c 19.3874(18)
_cell_measurement_temperature 200(2)
_cell_volume 3649.9(13)
_computing_molecular_graphics 'PLATON (Spek, 1980-2005)'
_computing_publication_material 'SHELXL-97 (Sheldrick, 1997)'
_computing_structure_refinement 'SHELXL-97 (Sheldrick, 1997)'
_computing_structure_solution 'DIRDIF (Beurskens, 1999-2007)'
_diffrn_ambient_temperature 200(2)
_diffrn_measured_fraction_theta_full 0.936
_diffrn_measured_fraction_theta_max 0.936
_diffrn_measurement_device_type 'STOE IPDS I'
_diffrn_measurement_method 'image plate'
_diffrn_radiation_monochromator graphite
_diffrn_radiation_probe x-ray
_diffrn_radiation_type MoK\a
_diffrn_radiation_wavelength 0.71073
_diffrn_reflns_av_R_equivalents 0.0796
_diffrn_reflns_av_sigmaI/netI 0.0680
_diffrn_reflns_limit_h_max 12
_diffrn_reflns_limit_h_min -12
_diffrn_reflns_limit_k_max 20
_diffrn_reflns_limit_k_min -19
_diffrn_reflns_limit_l_max 22
_diffrn_reflns_limit_l_min 0
_diffrn_reflns_number 23442
_diffrn_reflns_theta_full 24.03
_diffrn_reflns_theta_max 24.03
_diffrn_reflns_theta_min 1.80
_diffrn_source 'fine-focus sealed tube'
_exptl_absorpt_coefficient_mu 0.885
_exptl_absorpt_correction_T_max 0.81557
_exptl_absorpt_correction_T_min 0.66152
_exptl_absorpt_correction_type gaussian
_exptl_crystal_density_diffrn 1.386
_exptl_crystal_density_method 'not measured'
_exptl_crystal_F_000 1570
_exptl_crystal_size_max 0.31
_exptl_crystal_size_mid 0.26
_exptl_crystal_size_min 0.15
_platon_squeeze_details
;
;
_refine_diff_density_max 0.714
_refine_diff_density_min -0.538
_refine_diff_density_rms 0.072
_refine_ls_abs_structure_details 'Flack H D (1983), Acta Cryst. A39, 876-881'
_refine_ls_extinction_method none
_refine_ls_goodness_of_fit_ref 0.878
_refine_ls_hydrogen_treatment constr
_refine_ls_matrix_type full
_refine_ls_number_parameters 905
_refine_ls_number_reflns 10760
_refine_ls_number_restraints 16
_refine_ls_restrained_S_all 0.890
_refine_ls_R_factor_all 0.0640
_refine_ls_R_factor_gt 0.0436
_refine_ls_shift/su_max 0.000
_refine_ls_shift/su_mean 0.000
_refine_ls_structure_factor_coef Fsqd
_refine_ls_weighting_details 'calc w=1/[\s^2^(Fo^2^)+(0.0669P)^2^+0.0000P] where P=(Fo^2^+2Fc^2^)/3'
_refine_ls_weighting_scheme calc
_refine_ls_wR_factor_gt 0.1043
_refine_ls_wR_factor_ref 0.1087
_reflns_number_gt 7161
_reflns_number_total 10760
_reflns_threshold_expression >2sigma(I)
_cod_data_source_file ic800556c_si_001_3.cif
_cod_data_source_block trans_FeIII[CuL1]2ClO4
_cod_database_code 4305573
_audit_block_refno 252

loop_
_symmetry_equiv_pos_as_xyz
'x, y, z'
'-x, -y, -z'

loop_
_atom_site_label
_atom_site_type_symbol
_atom_site_fract_x
_atom_site_fract_y
_atom_site_fract_z
_atom_site_U_iso_or_equiv
_atom_site_adp_type
_atom_site_occupancy
_atom_site_symmetry_multiplicity
_atom_site_calc_flag
_atom_site_refinement_flags
_atom_site_disorder_assembly
_atom_site_disorder_group
C1 C -0.0083(3) 0.50990(19) 0.26189(19) 0.0229(8) Uani 1 1 d . . .
C2 C 0.0668(3) 0.5225(2) 0.31608(19) 0.0255(9) Uani 1 1 d . . .
H2A H 0.0239 0.5633 0.3394 0.031 Uiso 1 1 calc R . .
H2B H 0.0711 0.4742 0.3544 0.031 Uiso 1 1 calc R . .
C4 C 0.1901(4) 0.61636(19) 0.22205(19) 0.0255(9) Uani 1 1 d . . .
H4A H 0.2750 0.6301 0.1985 0.031 Uiso 1 1 calc R . .
H4B H 0.1497 0.6598 0.2425 0.031 Uiso 1 1 calc R . .
C5 C 0.1194(3) 0.60490(19) 0.16518(19) 0.0252(8) Uani 1 1 d . . .
C6 C 0.1785(4) 0.53873(19) 0.1285(2) 0.0286(9) Uani 1 1 d . . .
H6 H 0.1343 0.5385 0.0882 0.034 Uiso 1 1 calc R . .
C8 C 0.0429(3) 0.44567(19) 0.22207(19) 0.0242(8) Uani 1 1 d . . .
H8 H -0.0113 0.4460 0.1863 0.029 Uiso 1 1 calc R . .
C9 C -0.0161(4) 0.58643(19) 0.2015(2) 0.0271(9) Uani 1 1 d . . .
C10 C -0.1361(4) 0.4905(2) 0.3062(2) 0.0327(10) Uani 1 1 d . . .
C11 C -0.3272(4) 0.4411(3) 0.3100(3) 0.0602(15) Uani 1 1 d . . .
H11A H -0.3185 0.3996 0.3531 0.090 Uiso 1 1 calc R . .
H11B H -0.3708 0.4227 0.2787 0.090 Uiso 1 1 calc R . .
H11C H -0.3741 0.4856 0.3247 0.090 Uiso 1 1 calc R . .
C12 C 0.1179(4) 0.6788(2) 0.1038(2) 0.0319(10) Uani 1 1 d . . .
C13 C 0.2145(6) 0.7936(3) 0.0425(3) 0.0793(19) Uani 1 1 d . . .
H13A H 0.2378 0.7762 -0.0025 0.119 Uiso 1 1 calc R . .
H13B H 0.2788 0.8250 0.0468 0.119 Uiso 1 1 calc R . .
H13C H 0.1365 0.8246 0.0418 0.119 Uiso 1 1 calc R . .
C14 C 0.0442(3) 0.36525(19) 0.27269(19) 0.0228(8) Uani 1 1 d . . .
C15 C -0.0392(4) 0.3127(2) 0.2738(2) 0.0344(10) Uani 1 1 d . . .
H15 H -0.1009 0.3262 0.2442 0.041 Uiso 1 1 calc R . .
C16 C -0.0306(4) 0.2399(2) 0.3192(2) 0.0408(11) Uani 1 1 d . . .
H16 H -0.0879 0.2028 0.3223 0.049 Uiso 1 1 calc R . .
C17 C 0.0612(4) 0.2217(2) 0.3599(2) 0.0375(10) Uani 1 1 d . . .
H17 H 0.0704 0.1714 0.3901 0.045 Uiso 1 1 calc R . .
C18 C 0.1397(4) 0.2778(2) 0.3560(2) 0.0306(9) Uani 1 1 d . . .
H18 H 0.2024 0.2652 0.3849 0.037 Uiso 1 1 calc R . .
C19 C 0.3134(4) 0.5524(2) 0.0973(2) 0.0290(9) Uani 1 1 d . . .
C20 C 0.3511(4) 0.5904(2) 0.0250(2) 0.0412(11) Uani 1 1 d . . .
H20 H 0.2932 0.6064 -0.0069 0.049 Uiso 1 1 calc R . .
C21 C 0.4735(5) 0.6041(3) 0.0008(3) 0.0506(13) Uani 1 1 d . . .
H21 H 0.5014 0.6309 -0.0478 0.061 Uiso 1 1 calc R . .
C22 C 0.5540(5) 0.5791(3) 0.0474(3) 0.0494(13) Uani 1 1 d . . .
H22 H 0.6392 0.5871 0.0313 0.059 Uiso 1 1 calc R . .
C23 C 0.5111(4) 0.5413(2) 0.1193(2) 0.0423(11) Uani 1 1 d . . .
H23 H 0.5682 0.5242 0.1516 0.051 Uiso 1 1 calc R . .
C24 C 0.2559(4) 0.5663(2) 0.3357(2) 0.0299(9) Uani 1 1 d . . .
H24A H 0.1963 0.5963 0.3647 0.036 Uiso 1 1 calc R . .
H24B H 0.3249 0.5993 0.3100 0.036 Uiso 1 1 calc R . .
C25 C 0.3036(4) 0.4958(2) 0.3850(2) 0.0294(9) Uani 1 1 d . . .
C26 C 0.3133(4) 0.4921(2) 0.4561(2) 0.0402(11) Uani 1 1 d . . .
H26 H 0.2841 0.5344 0.4771 0.048 Uiso 1 1 calc R . .
C27 C 0.3654(5) 0.4269(3) 0.4954(2) 0.0517(13) Uani 1 1 d . . .
H27 H 0.3730 0.4233 0.5441 0.062 Uiso 1 1 calc R . .
C28 C 0.4073(4) 0.3657(3) 0.4637(2) 0.0465(11) Uani 1 1 d . . .
H28 H 0.4448 0.3201 0.4902 0.056 Uiso 1 1 calc R . .
C29 C 0.3937(4) 0.3721(2) 0.3931(2) 0.0359(10) Uani 1 1 d . . .
H29 H 0.4208 0.3298 0.3718 0.043 Uiso 1 1 calc R . .
C30 C 0.2067(4) 0.4017(2) 0.1361(2) 0.0324(10) Uani 1 1 d . . .
H30A H 0.2095 0.3497 0.1681 0.049 Uiso 1 1 calc R . .
H30B H 0.2880 0.4121 0.1062 0.049 Uiso 1 1 calc R . .
H30C H 0.1458 0.4050 0.1047 0.049 Uiso 1 1 calc R . .
C51 C 0.4559(3) 0.3049(2) 0.23363(19) 0.0240(8) Uani 1 1 d . . .
C52 C 0.6885(4) 0.2672(2) 0.1746(2) 0.0372(10) Uani 1 1 d . . .
C53 C 0.4975(4) 0.1963(2) 0.1514(2) 0.0365(10) Uani 1 1 d . . .
C54 C 0.4150(4) 0.1511(2) 0.2985(2) 0.0313(9) Uani 1 1 d . . .
C55 C 0.6123(4) 0.2189(2) 0.3219(2) 0.0302(9) Uani 1 1 d . . .
C56 C 0.6466(4) 0.1121(2) 0.2424(2) 0.0286(9) Uani 1 1 d . . .
C61 C 0.9787(4) -0.1739(2) 0.3520(2) 0.0287(9) Uani 1 1 d . . .
C62 C 0.9208(4) -0.19955(19) 0.29678(19) 0.0251(8) Uani 1 1 d . . .
H62A H 0.9685 -0.2455 0.2842 0.030 Uiso 1 1 calc R . .
H62B H 0.8357 -0.2144 0.3186 0.030 Uiso 1 1 calc R . .
C64 C 1.0468(3) -0.1155(2) 0.1972(2) 0.0266(9) Uani 1 1 d . . .
H64A H 1.0458 -0.0732 0.1530 0.032 Uiso 1 1 calc R . .
H64B H 1.0940 -0.1606 0.1827 0.032 Uiso 1 1 calc R . .
C65 C 1.1121(4) -0.0895(2) 0.2499(2) 0.0269(9) Uani 1 1 d . . .
C66 C 1.0536(4) -0.0168(2) 0.2751(2) 0.0306(9) Uani 1 1 d . . .
H66 H 1.1026 -0.0067 0.3097 0.037 Uiso 1 1 calc R . .
C68 C 0.9114(4) -0.1011(2) 0.3751(2) 0.0308(9) Uani 1 1 d . . .
H68 H 0.9488 -0.0921 0.4151 0.037 Uiso 1 1 calc R . .
C69 C 1.1154(4) -0.1568(2) 0.3190(2) 0.0328(9) Uani 1 1 d . . .
C70 C 0.9775(4) -0.2387(2) 0.4220(2) 0.0361(10) Uani 1 1 d . . .
C71 C 0.9611(5) -0.3707(2) 0.4767(2) 0.0558(14) Uani 1 1 d . . .
H71A H 1.0428 -0.3782 0.4906 0.084 Uiso 1 1 calc R . .
H71B H 0.9404 -0.4182 0.4666 0.084 Uiso 1 1 calc R . .
H71C H 0.8999 -0.3582 0.5165 0.084 Uiso 1 1 calc R . .
C72 C 1.2423(4) -0.0720(2) 0.2074(2) 0.0352(10) Uani 1 1 d . . .
C73 C 1.4322(4) -0.0227(3) 0.2080(3) 0.0637(15) Uani 1 1 d . . .
H73A H 1.4817 -0.0683 0.1976 0.095 Uiso 1 1 calc R . .
H73B H 1.4712 -0.0006 0.2390 0.095 Uiso 1 1 calc R . .
H73C H 1.4264 0.0158 0.1625 0.095 Uiso 1 1 calc R . .
C74 C 0.7756(4) -0.1129(2) 0.4028(2) 0.0324(10) Uani 1 1 d . . .
C75 C 0.7273(5) -0.1323(2) 0.4765(2) 0.0486(13) Uani 1 1 d . . .
H75 H 0.7786 -0.1370 0.5115 0.058 Uiso 1 1 calc R . .
C76 C 0.6042(5) -0.1444(3) 0.4975(3) 0.0654(16) Uani 1 1 d . . .
H76 H 0.5690 -0.1577 0.5475 0.079 Uiso 1 1 calc R . .
C77 C 0.5331(5) -0.1372(3) 0.4462(3) 0.0664(16) Uani 1 1 d . . .
H77 H 0.4478 -0.1460 0.4599 0.080 Uiso 1 1 calc R . .
C78 C 0.5863(4) -0.1167(3) 0.3735(3) 0.0493(12) Uani 1 1 d . . .
H78 H 0.5358 -0.1108 0.3379 0.059 Uiso 1 1 calc R . .
C79 C 1.0523(4) 0.0546(2) 0.2132(2) 0.0296(9) Uani 1 1 d . . .
C80 C 1.1348(4) 0.1121(2) 0.2011(2) 0.0364(10) Uani 1 1 d . . .
H80 H 1.1958 0.1069 0.2306 0.044 Uiso 1 1 calc R . .
C81 C 1.1256(4) 0.1775(2) 0.1445(2) 0.0423(11) Uani 1 1 d . . .
H81 H 1.1806 0.2177 0.1349 0.051 Uiso 1 1 calc R . .
C82 C 1.0366(4) 0.1832(2) 0.1029(2) 0.0434(12) Uani 1 1 d . . .
H82 H 1.0277 0.2276 0.0647 0.052 Uiso 1 1 calc R . .
C83 C 0.9599(4) 0.1225(2) 0.1181(2) 0.0383(10) Uani 1 1 d . . .
H83 H 0.8980 0.1265 0.0894 0.046 Uiso 1 1 calc R . .
C84 C 0.8667(4) -0.1682(2) 0.1784(2) 0.0279(9) Uani 1 1 d . . .
H84A H 0.9317 -0.2001 0.1546 0.033 Uiso 1 1 calc R . .
H84B H 0.7996 -0.2022 0.2058 0.033 Uiso 1 1 calc R . .
C85 C 0.8179(4) -0.1062(2) 0.1221(2) 0.0275(9) Uani 1 1 d . . .
C86 C 0.8157(4) -0.1133(2) 0.0525(2) 0.0388(11) Uani 1 1 d . . .
H86 H 0.8537 -0.1577 0.0372 0.047 Uiso 1 1 calc R . .
C87 C 0.7584(5) -0.0560(3) 0.0063(2) 0.0496(12) Uani 1 1 d . . .
H87 H 0.7561 -0.0603 -0.0413 0.060 Uiso 1 1 calc R . .
C88 C 0.7039(4) 0.0081(2) 0.0299(2) 0.0430(11) Uani 1 1 d . . .
H88 H 0.6622 0.0481 -0.0009 0.052 Uiso 1 1 calc R . .
C89 C 0.7112(4) 0.0131(2) 0.0992(2) 0.0359(10) Uani 1 1 d . . .
H89 H 0.6751 0.0576 0.1151 0.043 Uiso 1 1 calc R . .
C90 C 0.8800(4) 0.0376(2) 0.3474(2) 0.0390(11) Uani 1 1 d . . .
H90A H 0.7979 0.0289 0.3767 0.059 Uiso 1 1 calc R . .
H90B H 0.8765 0.0850 0.3089 0.059 Uiso 1 1 calc R . .
H90C H 0.9376 0.0428 0.3781 0.059 Uiso 1 1 calc R . .
Cl1 Cl 0.57826(17) 0.68469(10) 0.29306(9) 0.0847(5) Uani 1 1 d D . .
Cu1 Cu 0.29308(4) 0.45066(2) 0.25459(2) 0.02530(13) Uani 1 1 d . . .
Cu2 Cu 0.81197(4) -0.03798(2) 0.24025(2) 0.02568(13) Uani 1 1 d . . .
Fe1 Fe 0.55225(5) 0.20867(3) 0.23683(3) 0.02377(14) Uani 1 1 d . . .
N1 N 0.1326(3) 0.34954(16) 0.31347(16) 0.0242(7) Uani 1 1 d . . .
N2 N 0.3915(3) 0.52850(17) 0.14400(17) 0.0303(8) Uani 1 1 d . . .
N3 N 0.1713(3) 0.46031(15) 0.18100(15) 0.0236(7) Uani 1 1 d . . .
N4 N 0.3430(3) 0.43663(17) 0.35350(16) 0.0276(7) Uani 1 1 d . . .
N7 N 0.1947(3) 0.54528(16) 0.28178(16) 0.0244(7) Uani 1 1 d . . .
N51 N 0.3993(3) 0.36151(18) 0.23416(17) 0.0293(8) Uani 1 1 d . . .
N52 N 0.7652(4) 0.3034(3) 0.1382(2) 0.0672(13) Uani 1 1 d . . .
N53 N 0.4678(4) 0.1874(2) 0.1004(2) 0.0628(12) Uani 1 1 d . . .
N54 N 0.3357(3) 0.1156(2) 0.3355(2) 0.0477(10) Uani 1 1 d . . .
N55 N 0.6470(3) 0.2251(2) 0.3723(2) 0.0479(10) Uani 1 1 d . . .
N56 N 0.7027(3) 0.05408(18) 0.24560(17) 0.0317(8) Uani 1 1 d . . .
N61 N 0.7060(3) -0.10500(18) 0.35210(18) 0.0362(9) Uani 1 1 d . . .
N62 N 0.9686(3) 0.05873(17) 0.17105(17) 0.0320(8) Uani 1 1 d . . .
N63 N 0.9227(3) -0.02979(16) 0.31425(16) 0.0300(8) Uani 1 1 d . . .
N64 N 0.7674(3) -0.04284(16) 0.14463(16) 0.0262(7) Uani 1 1 d . . .
N67 N 0.9185(3) -0.13658(16) 0.22963(16) 0.0242(7) Uani 1 1 d . . .
O1 O -0.1673(3) 0.4963(2) 0.36773(18) 0.0620(10) Uani 1 1 d . . .
O2 O -0.2058(3) 0.46409(16) 0.27079(16) 0.0417(7) Uani 1 1 d . . .
O3 O 0.0524(4) 0.6924(2) 0.0603(2) 0.0720(12) Uani 1 1 d . . .
O4 O 0.2003(3) 0.72607(17) 0.10460(17) 0.0564(9) Uani 1 1 d . . .
O5 O -0.0645(3) 0.64919(13) 0.23121(15) 0.0361(7) Uani 1 1 d . . .
H5O H -0.1320 0.6380 0.2586 0.054 Uiso 1 1 calc R . .
O6 O -0.0865(3) 0.57328(15) 0.15432(15) 0.0358(7) Uani 1 1 d . . .
H6O H -0.1011 0.6151 0.1249 0.054 Uiso 1 1 calc R . .
O13 O 0.5454(12) 0.6518(5) 0.2441(4) 0.288(7) Uani 1 1 d D . .
O14 O 0.5109(5) 0.6495(4) 0.3581(3) 0.157(3) Uani 1 1 d D . .
O15 O 0.5608(8) 0.7605(3) 0.2691(3) 0.187(4) Uani 1 1 d D . .
O16 O 0.6983(5) 0.6644(5) 0.2904(7) 0.357(9) Uani 1 1 d D . .
O61 O 0.9921(4) -0.22889(17) 0.47816(16) 0.0622(10) Uani 1 1 d . . .
O62 O 0.9616(3) -0.30755(14) 0.41230(14) 0.0428(8) Uani 1 1 d . . .
O63 O 1.2791(3) -0.0795(2) 0.14777(17) 0.0548(9) Uani 1 1 d . . .
O64 O 1.3084(3) -0.04514(17) 0.24531(17) 0.0458(8) Uani 1 1 d . . .
O65 O 1.1789(3) -0.22118(15) 0.29817(15) 0.0365(7) Uani 1 1 d . . .
H65O H 1.2132 -0.2479 0.3321 0.055 Uiso 1 1 calc R . .
O66 O 1.1672(3) -0.13452(18) 0.37077(16) 0.0487(8) Uani 1 1 d . . .
H66O H 1.2430 -0.1297 0.3560 0.073 Uiso 1 1 calc R . .
O99 O 0.2800(4) 0.6962(3) 0.4152(3) 0.0923(13) Uani 1 1 d G . .
H99A H 0.3627 0.7039 0.3891 0.138 Uiso 1 1 d G . .
H99B H 0.2757 0.7074 0.4616 0.138 Uiso 1 1 d G . .

loop_
_atom_site_aniso_label
_atom_site_aniso_U_11
_atom_site_aniso_U_22
_atom_site_aniso_U_33
_atom_site_aniso_U_23
_atom_site_aniso_U_13
_atom_site_aniso_U_12
C1 0.027(2) 0.0150(17) 0.0228(19) -0.0001(15) -0.0036(17) 0.0024(16)
C2 0.035(2) 0.0150(17) 0.0224(19) -0.0026(15) 0.0004(18) 0.0020(16)
C4 0.034(2) 0.0140(17) 0.024(2) 0.0010(15) -0.0014(18) -0.0007(16)
C5 0.031(2) 0.0178(18) 0.0233(19) 0.0008(16) -0.0048(18) 0.0005(16)
C6 0.041(2) 0.0186(18) 0.022(2) 0.0002(16) -0.0063(19) 0.0058(17)
C8 0.030(2) 0.0164(17) 0.0241(19) -0.0007(15) -0.0083(18) 0.0026(16)
C9 0.032(2) 0.0172(18) 0.030(2) -0.0016(16) -0.0091(19) 0.0052(17)
C10 0.036(2) 0.0171(19) 0.038(3) -0.0018(18) 0.003(2) -0.0018(17)
C11 0.035(3) 0.055(3) 0.084(4) -0.007(3) 0.001(3) -0.017(2)
C12 0.037(2) 0.022(2) 0.034(2) -0.0049(18) -0.001(2) -0.0010(19)
C13 0.112(5) 0.055(3) 0.058(3) 0.037(3) -0.030(4) -0.048(3)
C14 0.027(2) 0.0174(18) 0.0235(19) -0.0048(16) -0.0034(18) 0.0012(16)
C15 0.038(2) 0.020(2) 0.048(3) -0.0091(18) -0.016(2) 0.0007(18)
C16 0.042(3) 0.022(2) 0.059(3) -0.007(2) -0.009(2) -0.0084(19)
C17 0.047(3) 0.0187(19) 0.040(2) 0.0038(18) -0.006(2) -0.0012(19)
C18 0.036(2) 0.025(2) 0.026(2) 0.0002(17) -0.0063(19) 0.0036(18)
C19 0.038(2) 0.0194(18) 0.025(2) -0.0016(16) 0.000(2) 0.0018(17)
C20 0.053(3) 0.035(2) 0.026(2) 0.0007(18) 0.002(2) 0.004(2)
C21 0.059(3) 0.045(3) 0.033(3) 0.000(2) 0.016(3) -0.003(2)
C22 0.046(3) 0.045(3) 0.047(3) -0.009(2) 0.015(3) -0.008(2)
C23 0.039(3) 0.038(2) 0.046(3) -0.009(2) 0.000(2) 0.001(2)
C24 0.040(2) 0.0241(19) 0.027(2) -0.0077(17) -0.0083(19) -0.0029(18)
C25 0.031(2) 0.027(2) 0.032(2) -0.0072(18) -0.0073(19) -0.0018(17)
C26 0.054(3) 0.038(2) 0.032(2) -0.009(2) -0.014(2) -0.001(2)
C27 0.067(3) 0.059(3) 0.032(2) -0.006(2) -0.022(3) -0.001(3)
C28 0.055(3) 0.043(3) 0.040(3) 0.001(2) -0.022(2) 0.007(2)
C29 0.035(2) 0.033(2) 0.038(2) -0.0041(19) -0.012(2) 0.0042(19)
C30 0.045(3) 0.024(2) 0.029(2) -0.0106(17) -0.006(2) 0.0041(18)
C51 0.025(2) 0.021(2) 0.023(2) -0.0015(16) -0.0042(17) 0.0014(17)
C52 0.035(2) 0.038(2) 0.034(2) 0.000(2) -0.008(2) 0.006(2)
C53 0.042(3) 0.032(2) 0.033(2) -0.0046(19) -0.006(2) 0.001(2)
C54 0.031(2) 0.032(2) 0.030(2) -0.0046(19) -0.011(2) 0.0045(19)
C55 0.024(2) 0.027(2) 0.038(2) -0.0072(19) -0.005(2) 0.0018(17)
C56 0.030(2) 0.028(2) 0.026(2) -0.0050(17) -0.0025(18) -0.0021(19)
C61 0.040(2) 0.0175(18) 0.026(2) 0.0024(16) -0.0091(19) -0.0040(17)
C62 0.033(2) 0.0150(17) 0.025(2) 0.0015(15) -0.0103(18) -0.0006(16)
C64 0.029(2) 0.0238(19) 0.026(2) -0.0044(16) -0.0062(18) 0.0027(17)
C65 0.031(2) 0.0212(18) 0.027(2) 0.0022(16) -0.0111(18) -0.0029(17)
C66 0.042(2) 0.0230(19) 0.028(2) -0.0029(17) -0.0089(19) -0.0108(18)
C68 0.047(3) 0.0227(19) 0.021(2) -0.0012(16) -0.0082(19) -0.0023(18)
C69 0.042(2) 0.028(2) 0.029(2) 0.0013(18) -0.017(2) -0.0043(19)
C70 0.044(3) 0.029(2) 0.030(2) 0.0040(18) -0.006(2) -0.0027(19)
C71 0.086(4) 0.029(2) 0.035(3) 0.014(2) -0.001(3) 0.000(2)
C72 0.040(3) 0.030(2) 0.032(2) 0.0053(19) -0.015(2) -0.003(2)
C73 0.035(3) 0.070(3) 0.087(4) -0.010(3) -0.015(3) -0.018(3)
C74 0.049(3) 0.0212(19) 0.024(2) -0.0015(17) -0.002(2) -0.0078(19)
C75 0.074(4) 0.042(3) 0.027(2) -0.004(2) 0.000(2) -0.015(3)
C76 0.072(4) 0.078(4) 0.037(3) -0.005(3) 0.013(3) -0.026(3)
C77 0.053(3) 0.079(4) 0.056(3) -0.010(3) 0.017(3) -0.017(3)
C78 0.044(3) 0.052(3) 0.046(3) -0.008(2) 0.001(2) -0.003(2)
C79 0.036(2) 0.0209(19) 0.030(2) -0.0048(17) -0.001(2) -0.0012(18)
C80 0.044(3) 0.027(2) 0.040(2) -0.0079(19) -0.011(2) -0.0059(19)
C81 0.050(3) 0.023(2) 0.047(3) -0.002(2) 0.002(2) -0.009(2)
C82 0.053(3) 0.027(2) 0.036(2) 0.0053(19) 0.006(2) 0.000(2)
C83 0.041(3) 0.033(2) 0.035(2) 0.002(2) -0.007(2) 0.002(2)
C84 0.037(2) 0.0184(18) 0.031(2) -0.0072(17) -0.0131(19) 0.0013(17)
C85 0.031(2) 0.024(2) 0.027(2) -0.0035(17) -0.0065(18) -0.0015(17)
C86 0.057(3) 0.030(2) 0.030(2) -0.0081(19) -0.012(2) 0.005(2)
C87 0.075(4) 0.044(3) 0.031(2) -0.004(2) -0.022(3) -0.004(3)
C88 0.053(3) 0.033(2) 0.040(3) 0.006(2) -0.022(2) 0.001(2)
C89 0.042(3) 0.023(2) 0.038(2) 0.0027(19) -0.011(2) 0.0017(19)
C90 0.062(3) 0.023(2) 0.033(2) -0.0105(18) -0.006(2) -0.005(2)
Cl1 0.0906(12) 0.0824(11) 0.0732(10) -0.0086(9) 0.0048(9) -0.0299(10)
Cu1 0.0323(3) 0.0179(2) 0.0247(3) -0.00477(19) -0.0068(2) 0.0056(2)
Cu2 0.0332(3) 0.0171(2) 0.0255(3) -0.00419(19) -0.0060(2) 0.0038(2)
Fe1 0.0239(3) 0.0195(3) 0.0250(3) -0.0035(2) -0.0021(2) 0.0033(2)
N1 0.0268(18) 0.0186(15) 0.0241(16) -0.0006(13) -0.0038(15) 0.0004(13)
N2 0.032(2) 0.0251(16) 0.0294(18) -0.0040(15) -0.0002(17) 0.0009(15)
N3 0.0327(18) 0.0119(14) 0.0216(16) -0.0002(12) -0.0015(14) 0.0038(13)
N4 0.0275(18) 0.0258(17) 0.0292(17) -0.0052(15) -0.0069(15) -0.0008(14)
N7 0.0332(18) 0.0152(14) 0.0252(16) -0.0048(13) -0.0087(15) 0.0047(14)
N51 0.0279(18) 0.0260(18) 0.0299(18) -0.0009(14) -0.0046(16) 0.0017(15)
N52 0.041(3) 0.075(3) 0.063(3) 0.018(2) 0.006(2) -0.013(2)
N53 0.090(3) 0.062(3) 0.042(2) -0.011(2) -0.023(2) -0.011(3)
N54 0.040(2) 0.052(2) 0.046(2) -0.0037(19) -0.002(2) -0.014(2)
N55 0.043(2) 0.061(3) 0.044(2) -0.014(2) -0.014(2) -0.007(2)
N56 0.036(2) 0.0210(17) 0.0341(19) -0.0051(15) -0.0018(16) 0.0054(15)
N61 0.042(2) 0.0293(18) 0.0324(19) -0.0045(15) 0.0018(18) -0.0010(16)
N62 0.037(2) 0.0247(17) 0.0317(18) -0.0005(15) -0.0068(17) -0.0042(15)
N63 0.043(2) 0.0183(15) 0.0257(17) -0.0024(13) -0.0028(16) -0.0022(15)
N64 0.0258(17) 0.0220(16) 0.0290(17) -0.0025(14) -0.0059(15) -0.0001(14)
N67 0.0273(18) 0.0174(15) 0.0270(17) -0.0018(13) -0.0087(15) 0.0007(13)
O1 0.057(2) 0.081(2) 0.045(2) -0.0187(18) 0.0165(18) -0.0277(19)
O2 0.0312(16) 0.0407(17) 0.0521(19) -0.0094(15) -0.0035(15) -0.0074(14)
O3 0.089(3) 0.055(2) 0.068(2) 0.0345(19) -0.056(2) -0.032(2)
O4 0.075(2) 0.0402(17) 0.0480(19) 0.0227(15) -0.0265(18) -0.0317(17)
O5 0.0397(17) 0.0192(13) 0.0421(17) -0.0027(12) -0.0002(14) 0.0068(12)
O6 0.0426(17) 0.0270(14) 0.0362(16) 0.0009(13) -0.0166(14) 0.0027(13)
O13 0.54(2) 0.253(10) 0.104(5) -0.026(6) -0.064(8) -0.197(12)
O14 0.074(3) 0.244(7) 0.095(4) 0.067(4) -0.017(3) -0.011(4)
O15 0.340(11) 0.090(4) 0.120(5) -0.032(4) -0.030(6) 0.038(5)
O16 0.063(4) 0.230(9) 0.61(2) 0.066(12) 0.126(8) -0.004(5)
O61 0.117(3) 0.0399(18) 0.0318(18) 0.0074(15) -0.032(2) -0.0177(19)
O62 0.068(2) 0.0207(14) 0.0328(16) 0.0040(12) -0.0053(16) -0.0053(14)
O63 0.0437(19) 0.082(2) 0.0371(19) -0.0071(17) -0.0019(16) -0.0227(18)
O64 0.0299(16) 0.0517(18) 0.058(2) -0.0095(16) -0.0141(15) -0.0086(14)
O65 0.0343(16) 0.0329(15) 0.0389(17) 0.0004(13) -0.0138(14) 0.0055(13)
O66 0.063(2) 0.0436(17) 0.0452(18) 0.0013(15) -0.0334(17) -0.0124(17)
O99 0.102(3) 0.082(3) 0.097(3) -0.019(3) -0.040(3) 0.011(3)

loop_
_atom_type_symbol
_atom_type_description
_atom_type_scat_dispersion_real
_atom_type_scat_dispersion_imag
_atom_type_scat_source
C C 0.0033 0.0016 'International Tables Vol C Tables 4.2.6.8 and 6.1.1.4'
H H 0.0000 0.0000 'International Tables Vol C Tables 4.2.6.8 and 6.1.1.4'
Cl Cl 0.1484 0.1585 'International Tables Vol C Tables 4.2.6.8 and 6.1.1.4'
Cu Cu 0.3201 1.2651 'International Tables Vol C Tables 4.2.6.8 and 6.1.1.4'
Fe Fe 0.3463 0.8444 'International Tables Vol C Tables 4.2.6.8 and 6.1.1.4'
N N 0.0061 0.0033 'International Tables Vol C Tables 4.2.6.8 and 6.1.1.4'
O O 0.0106 0.0060 'International Tables Vol C Tables 4.2.6.8 and 6.1.1.4'

loop_
_geom_angle_atom_site_label_1
_geom_angle_atom_site_label_2
_geom_angle_atom_site_label_3
_geom_angle
_geom_angle_site_symmetry_1
_geom_angle_site_symmetry_3
_geom_angle_publ_flag
C2 C1 C10 105.1(3) . . ?
C2 C1 C8 116.2(3) . . ?
C10 C1 C8 109.7(3) . . ?
C2 C1 C9 109.1(3) . . ?
C10 C1 C9 110.6(3) . . ?
C8 C1 C9 106.2(3) . . ?
N7 C2 C1 113.0(3) . . ?
N7 C2 H2A 109.0 . . ?
C1 C2 H2A 109.0 . . ?
N7 C2 H2B 109.0 . . ?
C1 C2 H2B 109.0 . . ?
H2A C2 H2B 107.8 . . ?
N7 C4 C5 111.6(3) . . ?
N7 C4 H4A 109.3 . . ?
C5 C4 H4A 109.3 . . ?
N7 C4 H4B 109.3 . . ?
C5 C4 H4B 109.3 . . ?
H4A C4 H4B 108.0 . . ?
C4 C5 C12 110.4(3) . . ?
C4 C5 C6 113.0(3) . . ?
C12 C5 C6 106.3(3) . . ?
C4 C5 C9 109.4(3) . . ?
C12 C5 C9 108.8(3) . . ?
C6 C5 C9 109.0(3) . . ?
N3 C6 C19 108.1(3) . . ?
N3 C6 C5 112.3(3) . . ?
C19 C6 C5 110.0(3) . . ?
N3 C6 H6 108.8 . . ?
C19 C6 H6 108.8 . . ?
C5 C6 H6 108.8 . . ?
N3 C8 C14 108.4(3) . . ?
N3 C8 C1 111.5(3) . . ?
C14 C8 C1 113.1(3) . . ?
N3 C8 H8 107.9 . . ?
C14 C8 H8 107.9 . . ?
C1 C8 H8 107.9 . . ?
O6 C9 O5 112.2(3) . . ?
O6 C9 C5 113.5(3) . . ?
O5 C9 C5 105.9(3) . . ?
O6 C9 C1 107.4(3) . . ?
O5 C9 C1 111.5(3) . . ?
C5 C9 C1 106.2(3) . . ?
O1 C10 O2 123.9(4) . . ?
O1 C10 C1 123.2(4) . . ?
O2 C10 C1 112.9(3) . . ?
O2 C11 H11A 109.5 . . ?
O2 C11 H11B 109.5 . . ?
H11A C11 H11B 109.5 . . ?
O2 C11 H11C 109.5 . . ?
H11A C11 H11C 109.5 . . ?
H11B C11 H11C 109.5 . . ?
O3 C12 O4 122.9(4) . . ?
O3 C12 C5 125.4(4) . . ?
O4 C12 C5 111.7(4) . . ?
O4 C13 H13A 109.5 . . ?
O4 C13 H13B 109.5 . . ?
H13A C13 H13B 109.5 . . ?
O4 C13 H13C 109.5 . . ?
H13A C13 H13C 109.5 . . ?
H13B C13 H13C 109.5 . . ?
N1 C14 C15 123.5(3) . . ?
N1 C14 C8 115.5(3) . . ?
C15 C14 C8 121.0(4) . . ?
C14 C15 C16 118.1(4) . . ?
C14 C15 H15 120.9 . . ?
C16 C15 H15 120.9 . . ?
C17 C16 C15 119.5(4) . . ?
C17 C16 H16 120.3 . . ?
C15 C16 H16 120.3 . . ?
C16 C17 C18 118.6(4) . . ?
C16 C17 H17 120.7 . . ?
C18 C17 H17 120.7 . . ?
N1 C18 C17 123.5(4) . . ?
N1 C18 H18 118.2 . . ?
C17 C18 H18 118.2 . . ?
N2 C19 C20 122.7(4) . . ?
N2 C19 C6 115.7(3) . . ?
C20 C19 C6 121.5(4) . . ?
C21 C20 C19 118.8(5) . . ?
C21 C20 H20 120.6 . . ?
C19 C20 H20 120.6 . . ?
C22 C21 C20 119.1(4) . . ?
C22 C21 H21 120.5 . . ?
C20 C21 H21 120.5 . . ?
C21 C22 C23 119.7(4) . . ?
C21 C22 H22 120.1 . . ?
C23 C22 H22 120.1 . . ?
N2 C23 C22 121.9(5) . . ?
N2 C23 H23 119.1 . . ?
C22 C23 H23 119.1 . . ?
N7 C24 C25 111.1(3) . . ?
N7 C24 H24A 109.4 . . ?
C25 C24 H24A 109.4 . . ?
N7 C24 H24B 109.4 . . ?
C25 C24 H24B 109.4 . . ?
H24A C24 H24B 108.0 . . ?
N4 C25 C26 122.3(4) . . ?
N4 C25 C24 114.3(3) . . ?
C26 C25 C24 123.4(3) . . ?
C27 C26 C25 119.1(4) . . ?
C27 C26 H26 120.5 . . ?
C25 C26 H26 120.5 . . ?
C26 C27 C28 119.5(4) . . ?
C26 C27 H27 120.2 . . ?
C28 C27 H27 120.3 . . ?
C29 C28 C27 118.9(4) . . ?
C29 C28 H28 120.5 . . ?
C27 C28 H28 120.5 . . ?
N4 C29 C28 122.1(4) . . ?
N4 C29 H29 119.0 . . ?
C28 C29 H29 119.0 . . ?
N3 C30 H30A 109.5 . . ?
N3 C30 H30B 109.5 . . ?
H30A C30 H30B 109.5 . . ?
N3 C30 H30C 109.5 . . ?
H30A C30 H30C 109.5 . . ?
H30B C30 H30C 109.5 . . ?
N51 C51 Fe1 177.6(3) . . ?
N52 C52 Fe1 177.7(4) . . ?
N53 C53 Fe1 178.0(4) . . ?
N54 C54 Fe1 178.4(4) . . ?
N55 C55 Fe1 179.6(4) . . ?
N56 C56 Fe1 179.6(4) . . ?
C62 C61 C70 110.9(3) . . ?
C62 C61 C69 108.7(3) . . ?
C70 C61 C69 107.7(3) . . ?
C62 C61 C68 113.7(3) . . ?
C70 C61 C68 106.6(3) . . ?
C69 C61 C68 109.1(3) . . ?
N67 C62 C61 111.3(3) . . ?
N67 C62 H62A 109.4 . . ?
C61 C62 H62A 109.4 . . ?
N67 C62 H62B 109.4 . . ?
C61 C62 H62B 109.4 . . ?
H62A C62 H62B 108.0 . . ?
N67 C64 C65 112.5(3) . . ?
N67 C64 H64A 109.1 . . ?
C65 C64 H64A 109.1 . . ?
N67 C64 H64B 109.1 . . ?
C65 C64 H64B 109.1 . . ?
H64A C64 H64B 107.8 . . ?
C72 C65 C64 104.6(3) . . ?
C72 C65 C66 108.5(3) . . ?
C64 C65 C66 115.8(3) . . ?
C72 C65 C69 111.5(3) . . ?
C64 C65 C69 109.0(3) . . ?
C66 C65 C69 107.5(3) . . ?
N63 C66 C79 108.4(3) . . ?
N63 C66 C65 110.7(3) . . ?
C79 C66 C65 112.9(3) . . ?
N63 C66 H66 108.2 . . ?
C79 C66 H66 108.2 . . ?
C65 C66 H66 108.2 . . ?
N63 C68 C74 107.9(3) . . ?
N63 C68 C61 112.6(3) . . ?
C74 C68 C61 111.1(3) . . ?
N63 C68 H68 108.4 . . ?
C74 C68 H68 108.4 . . ?
C61 C68 H68 108.4 . . ?
O65 C69 O66 112.3(3) . . ?
O65 C69 C61 110.7(3) . . ?
O66 C69 C61 107.8(3) . . ?
O65 C69 C65 108.6(3) . . ?
O66 C69 C65 111.4(3) . . ?
C61 C69 C65 106.0(3) . . ?
O61 C70 O62 123.4(4) . . ?
O61 C70 C61 124.1(4) . . ?
O62 C70 C61 112.5(3) . . ?
O62 C71 H71A 109.5 . . ?
O62 C71 H71B 109.5 . . ?
H71A C71 H71B 109.5 . . ?
O62 C71 H71C 109.5 . . ?
H71A C71 H71C 109.5 . . ?
H71B C71 H71C 109.5 . . ?
O63 C72 O64 123.8(4) . . ?
O63 C72 C65 124.8(4) . . ?
O64 C72 C65 111.4(3) . . ?
O64 C73 H73A 109.5 . . ?
O64 C73 H73B 109.5 . . ?
H73A C73 H73B 109.5 . . ?
O64 C73 H73C 109.5 . . ?
H73A C73 H73C 109.5 . . ?
H73B C73 H73C 109.5 . . ?
N61 C74 C75 122.3(4) . . ?
N61 C74 C68 115.7(3) . . ?
C75 C74 C68 122.0(4) . . ?
C76 C75 C74 118.7(5) . . ?
C76 C75 H75 120.6 . . ?
C74 C75 H75 120.6 . . ?
C77 C76 C75 119.3(5) . . ?
C77 C76 H76 120.3 . . ?
C75 C76 H76 120.3 . . ?
C76 C77 C78 119.3(5) . . ?
C76 C77 H77 120.3 . . ?
C78 C77 H77 120.3 . . ?
N61 C78 C77 122.2(5) . . ?
N61 C78 H78 118.9 . . ?
C77 C78 H78 118.9 . . ?
N62 C79 C80 122.2(4) . . ?
N62 C79 C66 116.3(3) . . ?
C80 C79 C66 121.5(4) . . ?
C79 C80 C81 118.4(4) . . ?
C79 C80 H80 120.8 . . ?
C81 C80 H80 120.8 . . ?
C82 C81 C80 119.5(4) . . ?
C82 C81 H81 120.3 . . ?
C80 C81 H81 120.3 . . ?
C81 C82 C83 118.2(4) . . ?
C81 C82 H82 120.9 . . ?
C83 C82 H82 120.9 . . ?
N62 C83 C82 123.3(4) . . ?
N62 C83 H83 118.3 . . ?
C82 C83 H83 118.3 . . ?
C85 C84 N67 112.0(3) . . ?
C85 C84 H84A 109.2 . . ?
N67 C84 H84A 109.2 . . ?
C85 C84 H84B 109.2 . . ?
N67 C84 H84B 109.2 . . ?
H84A C84 H84B 107.9 . . ?
N64 C85 C86 121.3(4) . . ?
N64 C85 C84 114.9(3) . . ?
C86 C85 C84 123.6(3) . . ?
C87 C86 C85 119.7(4) . . ?
C87 C86 H86 120.2 . . ?
C85 C86 H86 120.2 . . ?
C86 C87 C88 119.1(4) . . ?
C86 C87 H87 120.4 . . ?
C88 C87 H87 120.4 . . ?
C87 C88 C89 118.8(4) . . ?
C87 C88 H88 120.6 . . ?
C89 C88 H88 120.6 . . ?
N64 C89 C88 122.2(4) . . ?
N64 C89 H89 118.9 . . ?
C88 C89 H89 118.9 . . ?
N63 C90 H90A 109.5 . . ?
N63 C90 H90B 109.5 . . ?
H90A C90 H90B 109.5 . . ?
N63 C90 H90C 109.5 . . ?
H90A C90 H90C 109.5 . . ?
H90B C90 H90C 109.5 . . ?
O15 Cl1 O16 110.7(5) . . ?
O15 Cl1 O13 106.7(5) . . ?
O16 Cl1 O13 103.7(7) . . ?
O15 Cl1 O14 118.2(4) . . ?
O16 Cl1 O14 111.4(5) . . ?
O13 Cl1 O14 104.8(5) . . ?
N51 Cu1 N4 92.68(13) . . ?
N51 Cu1 N7 174.31(13) . . ?
N4 Cu1 N7 82.44(12) . . ?
N51 Cu1 N3 99.99(12) . . ?
N4 Cu1 N3 156.45(12) . . ?
N7 Cu1 N3 85.60(11) . . ?
N51 Cu1 N2 89.27(12) . . ?
N4 Cu1 N2 125.47(12) . . ?
N7 Cu1 N2 91.19(11) . . ?
N3 Cu1 N2 74.83(12) . . ?
N56 Cu2 N64 92.44(13) . . ?
N56 Cu2 N67 175.63(13) . . ?
N64 Cu2 N67 83.57(12) . . ?
N56 Cu2 N63 98.56(13) . . ?
N64 Cu2 N63 158.55(12) . . ?
N67 Cu2 N63 85.80(12) . . ?
N56 Cu2 N61 90.39(12) . . ?
N64 Cu2 N61 122.06(12) . . ?
N67 Cu2 N61 90.23(12) . . ?
N63 Cu2 N61 76.46(12) . . ?
C56 Fe1 C51 178.63(15) . . ?
C56 Fe1 C53 89.54(17) . . ?
C51 Fe1 C53 91.37(17) . . ?
C56 Fe1 C54 87.94(16) . . ?
C51 Fe1 C54 91.03(15) . . ?
C53 Fe1 C54 90.21(17) . . ?
C56 Fe1 C55 88.71(16) . . ?
C51 Fe1 C55 90.40(16) . . ?
C53 Fe1 C55 178.06(17) . . ?
C54 Fe1 C55 90.56(16) . . ?
C56 Fe1 C52 92.59(16) . . ?
C51 Fe1 C52 88.44(16) . . ?
C53 Fe1 C52 89.49(18) . . ?
C54 Fe1 C52 179.38(19) . . ?
C55 Fe1 C52 89.75(17) . . ?
C14 N1 C18 116.8(3) . . ?
C19 N2 C23 117.8(3) . . ?
C19 N2 Cu1 110.9(2) . . ?
C23 N2 Cu1 130.5(3) . . ?
C8 N3 C30 107.7(3) . . ?
C8 N3 C6 112.1(3) . . ?
C30 N3 C6 106.4(3) . . ?
C8 N3 Cu1 109.6(2) . . ?
C30 N3 Cu1 111.1(2) . . ?
C6 N3 Cu1 109.9(2) . . ?
C25 N4 C29 118.1(3) . . ?
C25 N4 Cu1 113.9(3) . . ?
C29 N4 Cu1 127.2(3) . . ?
C24 N7 C4 106.0(3) . . ?
C24 N7 C2 109.6(3) . . ?
C4 N7 C2 109.8(3) . . ?
C24 N7 Cu1 106.7(2) . . ?
C4 N7 Cu1 116.5(2) . . ?
C2 N7 Cu1 108.1(2) . . ?
C51 N51 Cu1 169.2(3) . . ?
C56 N56 Cu2 172.8(3) . . ?
C78 N61 C74 118.2(4) . . ?
C78 N61 Cu2 129.9(3) . . ?
C74 N61 Cu2 109.4(2) . . ?
C79 N62 C83 118.3(3) . . ?
C68 N63 C90 106.7(3) . . ?
C68 N63 C66 113.4(3) . . ?
C90 N63 C66 107.3(3) . . ?
C68 N63 Cu2 108.7(2) . . ?
C90 N63 Cu2 111.3(3) . . ?
C66 N63 Cu2 109.4(2) . . ?
C89 N64 C85 118.8(3) . . ?
C89 N64 Cu2 127.5(3) . . ?
C85 N64 Cu2 113.0(3) . . ?
C64 N67 C84 109.0(3) . . ?
C64 N67 C62 108.7(3) . . ?
C84 N67 C62 107.2(3) . . ?
C64 N67 Cu2 109.0(2) . . ?
C84 N67 Cu2 105.9(2) . . ?
C62 N67 Cu2 116.8(2) . . ?
C10 O2 C11 116.5(3) . . ?
C12 O4 C13 114.8(4) . . ?
C9 O5 H5O 109.5 . . ?
C9 O6 H6O 109.5 . . ?
C70 O62 C71 114.5(3) . . ?
C72 O64 C73 115.7(4) . . ?
C69 O65 H65O 109.5 . . ?
C69 O66 H66O 109.5 . . ?
H99A O99 H99B 107.7 . . ?

loop_
_geom_bond_atom_site_label_1
_geom_bond_atom_site_label_2
_geom_bond_distance
_geom_bond_site_symmetry_2
_geom_bond_publ_flag
C1 C2 1.531(5) . ?
C1 C10 1.532(5) . ?
C1 C8 1.547(5) . ?
C1 C9 1.567(5) . ?
C2 N7 1.496(5) . ?
C2 H2A 0.9900 . ?
C2 H2B 0.9900 . ?
C4 N7 1.491(5) . ?
C4 C5 1.534(5) . ?
C4 H4A 0.9900 . ?
C4 H4B 0.9900 . ?
C5 C12 1.539(5) . ?
C5 C6 1.559(5) . ?
C5 C9 1.562(5) . ?
C6 N3 1.509(4) . ?
C6 C19 1.521(5) . ?
C6 H6 1.0000 . ?
C8 N3 1.505(5) . ?
C8 C14 1.523(5) . ?
C8 H8 1.0000 . ?
C9 O6 1.388(5) . ?
C9 O5 1.404(4) . ?
C10 O1 1.204(5) . ?
C10 O2 1.318(5) . ?
C11 O2 1.455(5) . ?
C11 H11A 0.9800 . ?
C11 H11B 0.9800 . ?
C11 H11C 0.9800 . ?
C12 O3 1.180(5) . ?
C12 O4 1.313(5) . ?
C13 O4 1.470(5) . ?
C13 H13A 0.9800 . ?
C13 H13B 0.9800 . ?
C13 H13C 0.9800 . ?
C14 N1 1.340(5) . ?
C14 C15 1.379(5) . ?
C15 C16 1.381(6) . ?
C15 H15 0.9500 . ?
C16 C17 1.368(6) . ?
C16 H16 0.9500 . ?
C17 C18 1.375(5) . ?
C17 H17 0.9500 . ?
C18 N1 1.342(5) . ?
C18 H18 0.9500 . ?
C19 N2 1.336(5) . ?
C19 C20 1.395(5) . ?
C20 C21 1.374(6) . ?
C20 H20 0.9500 . ?
C21 C22 1.354(7) . ?
C21 H21 0.9500 . ?
C22 C23 1.399(6) . ?
C22 H22 0.9500 . ?
C23 N2 1.342(5) . ?
C23 H23 0.9500 . ?
C24 N7 1.491(5) . ?
C24 C25 1.495(5) . ?
C24 H24A 0.9900 . ?
C24 H24B 0.9900 . ?
C25 N4 1.349(5) . ?
C25 C26 1.386(6) . ?
C26 C27 1.363(6) . ?
C26 H26 0.9500 . ?
C27 C28 1.387(6) . ?
C27 H27 0.9500 . ?
C28 C29 1.380(6) . ?
C28 H28 0.9500 . ?
C29 N4 1.351(5) . ?
C29 H29 0.9500 . ?
C30 N3 1.506(4) . ?
C30 H30A 0.9800 . ?
C30 H30B 0.9800 . ?
C30 H30C 0.9800 . ?
C51 N51 1.139(4) . ?
C51 Fe1 1.927(4) . ?
C52 N52 1.136(5) . ?
C52 Fe1 1.953(4) . ?
C53 N53 1.154(5) . ?
C53 Fe1 1.939(5) . ?
C54 N54 1.154(5) . ?
C54 Fe1 1.949(4) . ?
C55 N55 1.150(5) . ?
C55 Fe1 1.950(4) . ?
C56 N56 1.150(5) . ?
C56 Fe1 1.919(4) . ?
C61 C62 1.530(5) . ?
C61 C70 1.544(5) . ?
C61 C69 1.557(6) . ?
C61 C68 1.560(5) . ?
C62 N67 1.492(5) . ?
C62 H62A 0.9900 . ?
C62 H62B 0.9900 . ?
C64 N67 1.486(5) . ?
C64 C65 1.543(5) . ?
C64 H64A 0.9900 . ?
C64 H64B 0.9900 . ?
C65 C72 1.537(6) . ?
C65 C66 1.545(5) . ?
C65 C69 1.561(5) . ?
C66 N63 1.514(5) . ?
C66 C79 1.515(5) . ?
C66 H66 1.0000 . ?
C68 N63 1.499(5) . ?
C68 C74 1.515(6) . ?
C68 H68 1.0000 . ?
C69 O65 1.397(5) . ?
C69 O66 1.404(5) . ?
C70 O61 1.189(5) . ?
C70 O62 1.328(5) . ?
C71 O62 1.456(5) . ?
C71 H71A 0.9800 . ?
C71 H71B 0.9800 . ?
C71 H71C 0.9800 . ?
C72 O63 1.187(5) . ?
C72 O64 1.329(5) . ?
C73 O64 1.466(5) . ?
C73 H73A 0.9800 . ?
C73 H73B 0.9800 . ?
C73 H73C 0.9800 . ?
C74 N61 1.335(5) . ?
C74 C75 1.392(5) . ?
C75 C76 1.370(7) . ?
C75 H75 0.9500 . ?
C76 C77 1.358(8) . ?
C76 H76 0.9500 . ?
C77 C78 1.389(7) . ?
C77 H77 0.9500 . ?
C78 N61 1.334(5) . ?
C78 H78 0.9500 . ?
C79 N62 1.335(5) . ?
C79 C80 1.393(5) . ?
C80 C81 1.396(6) . ?
C80 H80 0.9500 . ?
C81 C82 1.371(6) . ?
C81 H81 0.9500 . ?
C82 C83 1.385(6) . ?
C82 H82 0.9500 . ?
C83 N62 1.337(5) . ?
C83 H83 0.9500 . ?
C84 C85 1.485(5) . ?
C84 N67 1.487(5) . ?
C84 H84A 0.9900 . ?
C84 H84B 0.9900 . ?
C85 N64 1.349(5) . ?
C85 C86 1.393(5) . ?
C86 C87 1.370(6) . ?
C86 H86 0.9500 . ?
C87 C88 1.384(6) . ?
C87 H87 0.9500 . ?
C88 C89 1.388(6) . ?
C88 H88 0.9500 . ?
C89 N64 1.343(5) . ?
C89 H89 0.9500 . ?
C90 N63 1.502(4) . ?
C90 H90A 0.9800 . ?
C90 H90B 0.9800 . ?
C90 H90C 0.9800 . ?
Cl1 O15 1.326(5) . ?
Cl1 O16 1.339(6) . ?
Cl1 O13 1.358(6) . ?
Cl1 O14 1.368(4) . ?
Cu1 N51 1.964(3) . ?
Cu1 N4 2.045(3) . ?
Cu1 N7 2.050(3) . ?
Cu1 N3 2.111(3) . ?
Cu1 N2 2.370(3) . ?
Cu2 N56 1.957(3) . ?
Cu2 N64 2.033(3) . ?
Cu2 N67 2.056(3) . ?
Cu2 N63 2.100(3) . ?
Cu2 N61 2.346(3) . ?
O5 H5O 0.8400 . ?
O6 H6O 0.8400 . ?
O65 H65O 0.8400 . ?
O66 H66O 0.8400 . ?
O99 H99A 0.9629 . ?
O99 H99B 0.9629 . ?
Cu1 Fe1 5.0025(12) . ?
Cu2 Fe1 5.0164(12) . ?

loop_
_geom_torsion_atom_site_label_1
_geom_torsion_atom_site_label_2
_geom_torsion_atom_site_label_3
_geom_torsion_atom_site_label_4
_geom_torsion
_geom_torsion_site_symmetry_1
_geom_torsion_site_symmetry_2
_geom_torsion_site_symmetry_3
_geom_torsion_site_symmetry_4
_geom_torsion_publ_flag
C10 C1 C2 N7 -177.7(3) . . . . ?
C8 C1 C2 N7 60.8(4) . . . . ?
C9 C1 C2 N7 -59.1(4) . . . . ?
N7 C4 C5 C12 -179.2(3) . . . . ?
N7 C4 C5 C6 -60.4(4) . . . . ?
N7 C4 C5 C9 61.2(4) . . . . ?
C4 C5 C6 N3 66.2(4) . . . . ?
C12 C5 C6 N3 -172.6(3) . . . . ?
C9 C5 C6 N3 -55.6(4) . . . . ?
C4 C5 C6 C19 -54.2(4) . . . . ?
C12 C5 C6 C19 66.9(4) . . . . ?
C9 C5 C6 C19 -176.0(3) . . . . ?
C2 C1 C8 N3 -58.0(4) . . . . ?
C10 C1 C8 N3 -177.0(3) . . . . ?
C9 C1 C8 N3 63.5(4) . . . . ?
C2 C1 C8 C14 64.4(4) . . . . ?
C10 C1 C8 C14 -54.6(4) . . . . ?
C9 C1 C8 C14 -174.1(3) . . . . ?
C4 C5 C9 O6 -178.5(3) . . . . ?
C12 C5 C9 O6 60.8(4) . . . . ?
C6 C5 C9 O6 -54.6(4) . . . . ?
C4 C5 C9 O5 57.9(4) . . . . ?
C12 C5 C9 O5 -62.7(4) . . . . ?
C6 C5 C9 O5 -178.1(3) . . . . ?
C4 C5 C9 C1 -60.8(3) . . . . ?
C12 C5 C9 C1 178.6(3) . . . . ?
C6 C5 C9 C1 63.2(4) . . . . ?
C2 C1 C9 O6 -178.9(3) . . . . ?
C10 C1 C9 O6 -63.8(4) . . . . ?
C8 C1 C9 O6 55.2(4) . . . . ?
C2 C1 C9 O5 -55.5(4) . . . . ?
C10 C1 C9 O5 59.6(4) . . . . ?
C8 C1 C9 O5 178.6(3) . . . . ?
C2 C1 C9 C5 59.4(3) . . . . ?
C10 C1 C9 C5 174.5(3) . . . . ?
C8 C1 C9 C5 -66.5(3) . . . . ?
C2 C1 C10 O1 9.1(5) . . . . ?
C8 C1 C10 O1 134.7(4) . . . . ?
C9 C1 C10 O1 -108.4(4) . . . . ?
C2 C1 C10 O2 -168.2(3) . . . . ?
C8 C1 C10 O2 -42.6(4) . . . . ?
C9 C1 C10 O2 74.2(4) . . . . ?
C4 C5 C12 O3 -164.9(4) . . . . ?
C6 C5 C12 O3 72.3(5) . . . . ?
C9 C5 C12 O3 -44.9(5) . . . . ?
C4 C5 C12 O4 15.6(4) . . . . ?
C6 C5 C12 O4 -107.2(4) . . . . ?
C9 C5 C12 O4 135.6(3) . . . . ?
N3 C8 C14 N1 49.2(4) . . . . ?
C1 C8 C14 N1 -74.9(4) . . . . ?
N3 C8 C14 C15 -129.2(3) . . . . ?
C1 C8 C14 C15 106.7(4) . . . . ?
N1 C14 C15 C16 -0.3(6) . . . . ?
C8 C14 C15 C16 177.9(3) . . . . ?
C14 C15 C16 C17 -1.6(6) . . . . ?
C15 C16 C17 C18 2.3(6) . . . . ?
C16 C17 C18 N1 -1.1(6) . . . . ?
N3 C6 C19 N2 -39.9(4) . . . . ?
C5 C6 C19 N2 83.1(4) . . . . ?
N3 C6 C19 C20 142.7(3) . . . . ?
C5 C6 C19 C20 -94.4(4) . . . . ?
N2 C19 C20 C21 -0.3(6) . . . . ?
C6 C19 C20 C21 177.0(4) . . . . ?
C19 C20 C21 C22 1.3(6) . . . . ?
C20 C21 C22 C23 -1.4(7) . . . . ?
C21 C22 C23 N2 0.4(7) . . . . ?
N7 C24 C25 N4 33.3(4) . . . . ?
N7 C24 C25 C26 -150.0(4) . . . . ?
N4 C25 C26 C27 0.6(6) . . . . ?
C24 C25 C26 C27 -175.8(4) . . . . ?
C25 C26 C27 C28 -0.1(7) . . . . ?
C26 C27 C28 C29 -0.8(7) . . . . ?
C27 C28 C29 N4 1.3(7) . . . . ?
C70 C61 C62 N67 178.5(3) . . . . ?
C69 C61 C62 N67 -63.3(4) . . . . ?
C68 C61 C62 N67 58.4(4) . . . . ?
N67 C64 C65 C72 179.0(3) . . . . ?
N67 C64 C65 C66 -61.7(4) . . . . ?
N67 C64 C65 C69 59.7(4) . . . . ?
C72 C65 C66 N63 177.3(3) . . . . ?
C64 C65 C66 N63 60.2(4) . . . . ?
C69 C65 C66 N63 -62.0(4) . . . . ?
C72 C65 C66 C79 55.6(4) . . . . ?
C64 C65 C66 C79 -61.6(4) . . . . ?
C69 C65 C66 C79 176.3(3) . . . . ?
C62 C61 C68 N63 -66.6(4) . . . . ?
C70 C61 C68 N63 170.9(3) . . . . ?
C69 C61 C68 N63 54.9(4) . . . . ?
C62 C61 C68 C74 54.6(4) . . . . ?
C70 C61 C68 C74 -67.9(4) . . . . ?
C69 C61 C68 C74 176.1(3) . . . . ?
C62 C61 C69 O65 -56.0(4) . . . . ?
C70 C61 C69 O65 64.2(4) . . . . ?
C68 C61 C69 O65 179.5(3) . . . . ?
C62 C61 C69 O66 -179.1(3) . . . . ?
C70 C61 C69 O66 -59.0(4) . . . . ?
C68 C61 C69 O66 56.3(4) . . . . ?
C62 C61 C69 C65 61.5(4) . . . . ?
C70 C61 C69 C65 -178.3(3) . . . . ?
C68 C61 C69 C65 -63.0(4) . . . . ?
C72 C65 C69 O65 -55.4(4) . . . . ?
C64 C65 C69 O65 59.5(4) . . . . ?
C66 C65 C69 O65 -174.2(3) . . . . ?
C72 C65 C69 O66 68.7(4) . . . . ?
C64 C65 C69 O66 -176.3(3) . . . . ?
C66 C65 C69 O66 -50.1(4) . . . . ?
C72 C65 C69 C61 -174.4(3) . . . . ?
C64 C65 C69 C61 -59.4(4) . . . . ?
C66 C65 C69 C61 66.9(4) . . . . ?
C62 C61 C70 O61 -163.3(4) . . . . ?
C69 C61 C70 O61 77.9(5) . . . . ?
C68 C61 C70 O61 -39.0(6) . . . . ?
C62 C61 C70 O62 18.3(5) . . . . ?
C69 C61 C70 O62 -100.4(4) . . . . ?
C68 C61 C70 O62 142.6(3) . . . . ?
C64 C65 C72 O63 -1.3(5) . . . . ?
C66 C65 C72 O63 -125.5(5) . . . . ?
C69 C65 C72 O63 116.3(5) . . . . ?
C64 C65 C72 O64 177.1(3) . . . . ?
C66 C65 C72 O64 52.9(4) . . . . ?
C69 C65 C72 O64 -65.3(4) . . . . ?
N63 C68 C74 N61 45.6(4) . . . . ?
C61 C68 C74 N61 -78.3(4) . . . . ?
N63 C68 C74 C75 -135.7(4) . . . . ?
C61 C68 C74 C75 100.4(4) . . . . ?
N61 C74 C75 C76 0.7(6) . . . . ?
C68 C74 C75 C76 -178.0(4) . . . . ?
C74 C75 C76 C77 0.0(8) . . . . ?
C75 C76 C77 C78 -0.8(8) . . . . ?
C76 C77 C78 N61 1.1(8) . . . . ?
N63 C66 C79 N62 -47.6(4) . . . . ?
C65 C66 C79 N62 75.3(4) . . . . ?
N63 C66 C79 C80 132.8(4) . . . . ?
C65 C66 C79 C80 -104.2(4) . . . . ?
N62 C79 C80 C81 2.6(6) . . . . ?
C66 C79 C80 C81 -177.9(4) . . . . ?
C79 C80 C81 C82 0.0(6) . . . . ?
C80 C81 C82 C83 -1.2(6) . . . . ?
C81 C82 C83 N62 -0.2(6) . . . . ?
N67 C84 C85 N64 -34.0(4) . . . . ?
N67 C84 C85 C86 150.2(4) . . . . ?
N64 C85 C86 C87 -1.7(6) . . . . ?
C84 C85 C86 C87 173.8(4) . . . . ?
C85 C86 C87 C88 0.1(7) . . . . ?
C86 C87 C88 C89 1.3(7) . . . . ?
C87 C88 C89 N64 -1.2(6) . . . . ?
N56 C56 Fe1 C51 104(75) . . . . ?
N56 C56 Fe1 C53 -28(75) . . . . ?
N56 C56 Fe1 C54 62(75) . . . . ?
N56 C56 Fe1 C55 153(75) . . . . ?
N56 C56 Fe1 C52 -117(100) . . . . ?
N51 C51 Fe1 C56 32(13) . . . . ?
N51 C51 Fe1 C53 164(8) . . . . ?
N51 C51 Fe1 C54 74(8) . . . . ?
N51 C51 Fe1 C55 -17(8) . . . . ?
N51 C51 Fe1 C52 -107(8) . . . . ?
N53 C53 Fe1 C56 -20(12) . . . . ?
N53 C53 Fe1 C51 161(12) . . . . ?
N53 C53 Fe1 C54 -108(12) . . . . ?
N53 C53 Fe1 C55 6(15) . . . . ?
N53 C53 Fe1 C52 73(12) . . . . ?
N54 C54 Fe1 C56 20(14) . . . . ?
N54 C54 Fe1 C51 -159(14) . . . . ?
N54 C54 Fe1 C53 109(14) . . . . ?
N54 C54 Fe1 C55 -69(14) . . . . ?
N54 C54 Fe1 C52 171(100) . . . . ?
N55 C55 Fe1 C56 -138(57) . . . . ?
N55 C55 Fe1 C51 41(57) . . . . ?
N55 C55 Fe1 C53 -163(100) . . . . ?
N55 C55 Fe1 C54 -50(57) . . . . ?
N55 C55 Fe1 C52 130(57) . . . . ?
N52 C52 Fe1 C56 177(100) . . . . ?
N52 C52 Fe1 C51 -4(11) . . . . ?
N52 C52 Fe1 C53 88(11) . . . . ?
N52 C52 Fe1 C54 26(24) . . . . ?
N52 C52 Fe1 C55 -94(11) . . . . ?
C15 C14 N1 C18 1.5(5) . . . . ?
C8 C14 N1 C18 -176.8(3) . . . . ?
C17 C18 N1 C14 -0.8(5) . . . . ?
C20 C19 N2 C23 -0.7(5) . . . . ?
C6 C19 N2 C23 -178.2(3) . . . . ?
C20 C19 N2 Cu1 -171.3(3) . . . . ?
C6 C19 N2 Cu1 11.3(4) . . . . ?
C22 C23 N2 C19 0.7(6) . . . . ?
C22 C23 N2 Cu1 169.1(3) . . . . ?
N51 Cu1 N2 C19 113.6(2) . . . . ?
N4 Cu1 N2 C19 -153.7(2) . . . . ?
N7 Cu1 N2 C19 -72.1(2) . . . . ?
N3 Cu1 N2 C19 13.0(2) . . . . ?
N51 Cu1 N2 C23 -55.5(3) . . . . ?
N4 Cu1 N2 C23 37.3(4) . . . . ?
N7 Cu1 N2 C23 118.9(3) . . . . ?
N3 Cu1 N2 C23 -156.0(3) . . . . ?
C14 C8 N3 C30 62.6(4) . . . . ?
C1 C8 N3 C30 -172.3(3) . . . . ?
C14 C8 N3 C6 179.3(3) . . . . ?
C1 C8 N3 C6 -55.6(4) . . . . ?
C14 C8 N3 Cu1 -58.5(3) . . . . ?
C1 C8 N3 Cu1 66.6(3) . . . . ?
C19 C6 N3 C8 172.6(3) . . . . ?
C5 C6 N3 C8 51.0(4) . . . . ?
C19 C6 N3 C30 -69.9(4) . . . . ?
C5 C6 N3 C30 168.6(3) . . . . ?
C19 C6 N3 Cu1 50.5(3) . . . . ?
C5 C6 N3 Cu1 -71.1(3) . . . . ?
N51 Cu1 N3 C8 116.2(2) . . . . ?
N4 Cu1 N3 C8 -5.3(4) . . . . ?
N7 Cu1 N3 C8 -64.9(2) . . . . ?
N2 Cu1 N3 C8 -157.3(2) . . . . ?
N51 Cu1 N3 C30 -2.8(2) . . . . ?
N4 Cu1 N3 C30 -124.3(3) . . . . ?
N7 Cu1 N3 C30 176.1(2) . . . . ?
N2 Cu1 N3 C30 83.7(2) . . . . ?
N51 Cu1 N3 C6 -120.2(2) . . . . ?
N4 Cu1 N3 C6 118.2(3) . . . . ?
N7 Cu1 N3 C6 58.7(2) . . . . ?
N2 Cu1 N3 C6 -33.7(2) . . . . ?
C26 C25 N4 C29 -0.1(5) . . . . ?
C24 C25 N4 C29 176.5(3) . . . . ?
C26 C25 N4 Cu1 170.8(3) . . . . ?
C24 C25 N4 Cu1 -12.5(4) . . . . ?
C28 C29 N4 C25 -0.8(6) . . . . ?
C28 C29 N4 Cu1 -170.4(3) . . . . ?
N51 Cu1 N4 C25 170.3(3) . . . . ?
N7 Cu1 N4 C25 -6.8(3) . . . . ?
N3 Cu1 N4 C25 -66.9(4) . . . . ?
N2 Cu1 N4 C25 79.3(3) . . . . ?
N51 Cu1 N4 C29 -19.8(3) . . . . ?
N7 Cu1 N4 C29 163.2(3) . . . . ?
N3 Cu1 N4 C29 103.0(4) . . . . ?
N2 Cu1 N4 C29 -110.8(3) . . . . ?
C25 C24 N7 C4 -161.1(3) . . . . ?
C25 C24 N7 C2 80.5(4) . . . . ?
C25 C24 N7 Cu1 -36.4(3) . . . . ?
C5 C4 N7 C24 -175.4(3) . . . . ?
C5 C4 N7 C2 -57.1(4) . . . . ?
C5 C4 N7 Cu1 66.2(3) . . . . ?
C1 C2 N7 C24 172.7(3) . . . . ?
C1 C2 N7 C4 56.7(3) . . . . ?
C1 C2 N7 Cu1 -71.4(3) . . . . ?
N51 Cu1 N7 C24 -7.6(14) . . . . ?
N4 Cu1 N7 C24 23.5(2) . . . . ?
N3 Cu1 N7 C24 -176.8(2) . . . . ?
N2 Cu1 N7 C24 -102.1(2) . . . . ?
N51 Cu1 N7 C4 110.5(12) . . . . ?
N4 Cu1 N7 C4 141.6(3) . . . . ?
N3 Cu1 N7 C4 -58.7(3) . . . . ?
N2 Cu1 N7 C4 15.9(3) . . . . ?
N51 Cu1 N7 C2 -125.4(12) . . . . ?
N4 Cu1 N7 C2 -94.3(2) . . . . ?
N3 Cu1 N7 C2 65.4(2) . . . . ?
N2 Cu1 N7 C2 140.1(2) . . . . ?
Fe1 C51 N51 Cu1 -30(9) . . . . ?
N4 Cu1 N51 C51 36.0(17) . . . . ?
N7 Cu1 N51 C51 67(2) . . . . ?
N3 Cu1 N51 C51 -124.1(17) . . . . ?
N2 Cu1 N51 C51 161.5(17) . . . . ?
Fe1 C56 N56 Cu2 99(75) . . . . ?
N64 Cu2 N56 C56 -66(3) . . . . ?
N67 Cu2 N56 C56 -90(3) . . . . ?
N63 Cu2 N56 C56 96(3) . . . . ?
N61 Cu2 N56 C56 172(3) . . . . ?
C77 C78 N61 C74 -0.5(6) . . . . ?
C77 C78 N61 Cu2 -160.4(4) . . . . ?
C75 C74 N61 C78 -0.4(6) . . . . ?
C68 C74 N61 C78 178.3(3) . . . . ?
C75 C74 N61 Cu2 163.4(3) . . . . ?
C68 C74 N61 Cu2 -17.8(4) . . . . ?
N56 Cu2 N61 C78 54.4(4) . . . . ?
N64 Cu2 N61 C78 -38.7(4) . . . . ?
N67 Cu2 N61 C78 -121.3(4) . . . . ?
N63 Cu2 N61 C78 153.1(4) . . . . ?
N56 Cu2 N61 C74 -106.9(3) . . . . ?
N64 Cu2 N61 C74 160.0(2) . . . . ?
N67 Cu2 N61 C74 77.4(3) . . . . ?
N63 Cu2 N61 C74 -8.2(2) . . . . ?
C80 C79 N62 C83 -3.9(5) . . . . ?
C66 C79 N62 C83 176.6(3) . . . . ?
C82 C83 N62 C79 2.7(6) . . . . ?
C74 C68 N63 C90 69.5(4) . . . . ?
C61 C68 N63 C90 -167.5(3) . . . . ?
C74 C68 N63 C66 -172.6(3) . . . . ?
C61 C68 N63 C66 -49.6(4) . . . . ?
C74 C68 N63 Cu2 -50.7(3) . . . . ?
C61 C68 N63 Cu2 72.3(3) . . . . ?
C79 C66 N63 C68 177.6(3) . . . . ?
C65 C66 N63 C68 53.3(4) . . . . ?
C79 C66 N63 C90 -64.8(4) . . . . ?
C65 C66 N63 C90 170.8(3) . . . . ?
C79 C66 N63 Cu2 56.1(3) . . . . ?
C65 C66 N63 Cu2 -68.3(3) . . . . ?
N56 Cu2 N63 C68 119.9(2) . . . . ?
N64 Cu2 N63 C68 -120.0(3) . . . . ?
N67 Cu2 N63 C68 -59.6(2) . . . . ?
N61 Cu2 N63 C68 31.6(2) . . . . ?
N56 Cu2 N63 C90 2.6(3) . . . . ?
N64 Cu2 N63 C90 122.7(3) . . . . ?
N67 Cu2 N63 C90 -176.9(2) . . . . ?
N61 Cu2 N63 C90 -85.7(2) . . . . ?
N56 Cu2 N63 C66 -115.7(2) . . . . ?
N64 Cu2 N63 C66 4.3(4) . . . . ?
N67 Cu2 N63 C66 64.7(2) . . . . ?
N61 Cu2 N63 C66 156.0(2) . . . . ?
C88 C89 N64 C85 -0.4(6) . . . . ?
C88 C89 N64 Cu2 168.9(3) . . . . ?
C86 C85 N64 C89 1.8(5) . . . . ?
C84 C85 N64 C89 -174.0(3) . . . . ?
C86 C85 N64 Cu2 -168.9(3) . . . . ?
C84 C85 N64 Cu2 15.2(4) . . . . ?
N56 Cu2 N64 C89 15.7(3) . . . . ?
N67 Cu2 N64 C89 -166.1(3) . . . . ?
N63 Cu2 N64 C89 -105.3(4) . . . . ?
N61 Cu2 N64 C89 107.7(3) . . . . ?
N56 Cu2 N64 C85 -174.5(2) . . . . ?
N67 Cu2 N64 C85 3.7(2) . . . . ?
N63 Cu2 N64 C85 64.4(4) . . . . ?
N61 Cu2 N64 C85 -82.5(3) . . . . ?
C65 C64 N67 C84 -174.4(3) . . . . ?
C65 C64 N67 C62 -57.9(4) . . . . ?
C65 C64 N67 Cu2 70.4(3) . . . . ?
C85 C84 N67 C64 -83.2(4) . . . . ?
C85 C84 N67 C62 159.4(3) . . . . ?
C85 C84 N67 Cu2 34.0(3) . . . . ?
C61 C62 N67 C64 59.6(4) . . . . ?
C61 C62 N67 C84 177.3(3) . . . . ?
C61 C62 N67 Cu2 -64.2(4) . . . . ?
N56 Cu2 N67 C64 120.8(16) . . . . ?
N64 Cu2 N67 C64 96.6(2) . . . . ?
N63 Cu2 N67 C64 -64.8(2) . . . . ?
N61 Cu2 N67 C64 -141.2(2) . . . . ?
N56 Cu2 N67 C84 3.6(17) . . . . ?
N64 Cu2 N67 C84 -20.6(2) . . . . ?
N63 Cu2 N67 C84 178.1(2) . . . . ?
N61 Cu2 N67 C84 101.7(2) . . . . ?
N56 Cu2 N67 C62 -115.6(16) . . . . ?
N64 Cu2 N67 C62 -139.8(3) . . . . ?
N63 Cu2 N67 C62 58.9(3) . . . . ?
N61 Cu2 N67 C62 -17.5(3) . . . . ?
O1 C10 O2 C11 0.1(6) . . . . ?
C1 C10 O2 C11 177.5(3) . . . . ?
O3 C12 O4 C13 -6.5(7) . . . . ?
C5 C12 O4 C13 173.1(4) . . . . ?
O61 C70 O62 C71 1.0(6) . . . . ?
C61 C70 O62 C71 179.4(4) . . . . ?
O63 C72 O64 C73 1.5(6) . . . . ?
C65 C72 O64 C73 -176.9(3) . . . . ?

loop_
_platon_squeeze_void_nr
_platon_squeeze_void_average_x
_platon_squeeze_void_average_y
_platon_squeeze_void_average_z
_platon_squeeze_void_volume
_platon_squeeze_void_count_electrons
1 0.000 0.000 0.500 189.2 32.0
2 0.000 0.500 0.000 273.6 54.5
3 0.000 1.000 1.000 11.1 -0.2
